data_7157989
loop_
_publ_author_name
'Chang, Li'
'Zhu, Guang-Yu'
'Yang, Ting'
'Zhao, Xiao-Li'
'Shi, Min'
'Zhao, Mei-Xin'

_publ_section_title
;
 Organocatalytic asymmetric formal [3 + 2] cycloaddition reaction of
 isocyanoacetates with saccharin-derived 1-azadienes.
;
_journal_issue 16
_journal_name_full 'Organic &amp; biomolecular chemistry'
_journal_page_first 3687
_journal_page_last 3697
_journal_paper_doi 10.1039/d1ob00115a
_journal_volume 19
_journal_year 2021
_chemical_absolute_configuration ad
_chemical_formula_moiety 'C25 H19 Br N2 O4 S'
_chemical_formula_sum 'C25 H19 Br N2 O4 S'
_chemical_formula_weight 523.39
_space_group_crystal_system orthorhombic
_space_group_IT_number 19
_space_group_name_Hall 'P 2ac 2ab'
_space_group_name_H-M_alt 'P 21 21 21'
_atom_sites_solution_hydrogens geom
_atom_sites_solution_primary dual
_audit_creation_date 2018-05-03
_audit_creation_method
;
Olex2 1.2
(compiled 2018.04.26 svn.r3504 for OlexSys, GUI svn.r5492)
;
_audit_update_record
;
2020-06-18 deposited with the CCDC.	2021-03-23 downloaded from the CCDC.
;
_cell_angle_alpha 90
_cell_angle_beta 90
_cell_angle_gamma 90
_cell_formula_units_Z 4
_cell_length_a 6.73540(10)
_cell_length_b 18.2897(2)
_cell_length_c 19.0257(2)
_cell_measurement_reflns_used 15522
_cell_measurement_temperature 293(2)
_cell_measurement_theta_max 74.0150
_cell_measurement_theta_min 4.6420
_cell_volume 2343.75(5)
_computing_cell_refinement 'CrysAlisPro 1.171.39.32a (Rigaku OD, 2017)'
_computing_data_collection 'CrysAlisPro 1.171.39.32a (Rigaku OD, 2017)'
_computing_data_reduction 'CrysAlisPro 1.171.39.32a (Rigaku OD, 2017)'
_computing_molecular_graphics 'Olex2 (Dolomanov et al., 2009)'
_computing_publication_material 'Olex2 (Dolomanov et al., 2009)'
_computing_structure_refinement 'ShelXL (Sheldrick, 2015)'
_computing_structure_solution 'ShelXT (Sheldrick, 2015)'
_diffrn_ambient_temperature 293(2)
_diffrn_detector 'CCD plate'
_diffrn_measured_fraction_theta_full 0.998
_diffrn_measured_fraction_theta_max 0.998
_diffrn_measurement_details
;
List of Runs (angles in degrees, time in seconds):

  # Type    Start    End  Width  t~exp~   \w     \q     \k     \f   Frames
#--------------------------------------------------------------------------
  1  \w    -88.00 -58.00   1.00    1.00    --    0.00 -38.00  90.00   30
  2  \w    -15.00  29.00   1.00    1.00    --    0.00  38.00  60.00   44
  3  \w    -55.00  18.00   1.00    1.00    --    0.00 -38.00  90.00   73
  4  \w     64.00  89.00   1.00    1.00    --    0.00  77.00-150.00   25
  5  \w    -57.00  19.00   1.00    1.00    --    0.00 -38.00   0.00   76
  6  \w    -80.00  18.00   1.00    1.00    --    0.00 -38.00-120.00   98
  7  \w      6.00  52.00   1.00    2.00    --   95.80 -45.00-120.00   46
  8  \w     78.00 185.00   1.00    2.00    --   95.80  30.00  60.00  107
  9  \w      7.00  33.00   1.00    2.00    --   95.80 -45.00  90.00   26
 10  \w     76.00 102.00   1.00    2.00    --   95.80 -82.00-150.00   26
 11  \w     96.00 124.00   1.00    2.00    --   95.80 -82.00 150.00   28
 12  \w      7.00 120.00   1.00    2.00    --   95.80 -61.00  60.00  113
 13  \w     77.00 173.00   1.00    2.00    --   95.80  15.00  30.00   96
 14  \w     18.00 128.00   1.00    2.00    --   95.80 -82.00 -60.00  110
 15  \w      7.00 114.00   1.00    2.00    --   95.80 -61.00 -60.00  107
 16  \w     16.00 119.00   1.00    2.00    --   95.80 -15.00  90.00  103
 17  \w     46.00 105.00   1.00    2.00    --   95.80 -61.00 150.00   59
 18  \w     42.00 128.00   1.00    2.00    --   95.80 -82.00  60.00   86
 19  \w    100.00 128.00   1.00    2.00    --   95.80 -82.00  90.00   28
 20  \w     61.00  86.00   1.00    2.00    --   95.80 -45.00  90.00   25
 21  \w     73.00  98.00   1.00    2.00    --   95.80 -82.00  30.00   25
 22  \w     96.00 122.00   1.00    2.00    --   95.80 -82.00 120.00   26
 23  \w     77.00 102.00   1.00    2.00    --   95.80 -82.00 133.99   25
 24  \w     15.00  41.00   1.00    2.00    --   95.80 -82.00 133.99   26
;
_diffrn_measurement_device 'four-circle diffractometer'
_diffrn_measurement_device_type 'XtaLAB AFC12 (RINC): Kappa dual home/near'
_diffrn_measurement_method '\w scans'
_diffrn_orient_matrix_type 'CrysAlisPro convention (1999,Acta A55,543-557)'
_diffrn_orient_matrix_UB_11 0.0663078000
_diffrn_orient_matrix_UB_12 -0.0799646000
_diffrn_orient_matrix_UB_13 -0.0095926000
_diffrn_orient_matrix_UB_21 0.0023208000
_diffrn_orient_matrix_UB_22 0.0106646000
_diffrn_orient_matrix_UB_23 -0.0803072000
_diffrn_orient_matrix_UB_31 0.2189920000
_diffrn_orient_matrix_UB_32 0.0241309000
_diffrn_orient_matrix_UB_33 0.0037330000
_diffrn_radiation_monochromator graphite
_diffrn_radiation_probe x-ray
_diffrn_radiation_type CuK\a
_diffrn_radiation_wavelength 1.54184
_diffrn_reflns_av_R_equivalents 0.0719
_diffrn_reflns_av_unetI/netI 0.0336
_diffrn_reflns_Laue_measured_fraction_full 0.998
_diffrn_reflns_Laue_measured_fraction_max 0.998
_diffrn_reflns_limit_h_max 8
_diffrn_reflns_limit_h_min -6
_diffrn_reflns_limit_k_max 21
_diffrn_reflns_limit_k_min -16
_diffrn_reflns_limit_l_max 22
_diffrn_reflns_limit_l_min -22
_diffrn_reflns_number 23450
_diffrn_reflns_point_group_measured_fraction_full 0.998
_diffrn_reflns_point_group_measured_fraction_max 0.998
_diffrn_reflns_theta_full 67.073
_diffrn_reflns_theta_max 67.073
_diffrn_reflns_theta_min 4.648
_diffrn_source 'fine-focus sealed X-ray tube'
_diffrn_source_type 'Enhance (Cu) X-ray Source'
_exptl_absorpt_coefficient_mu 3.514
_exptl_absorpt_correction_T_max 1.00000
_exptl_absorpt_correction_T_min 0.33992
_exptl_absorpt_correction_type multi-scan
_exptl_absorpt_process_details
'CrysAlisPro 1.171.39.32a (Rigaku Oxford Diffraction, 2017) Empirical absorption correction using spherical harmonics, implemented in SCALE3 ABSPACK scaling algorithm.'
_exptl_crystal_colour 'clear light colourless'
_exptl_crystal_colour_lustre clear
_exptl_crystal_colour_modifier light
_exptl_crystal_colour_primary colourless
_exptl_crystal_density_diffrn 1.483
_exptl_crystal_description block
_exptl_crystal_F_000 1064
_exptl_crystal_size_max 0.43
_exptl_crystal_size_mid 0.37
_exptl_crystal_size_min 0.35
_refine_diff_density_max 1.077
_refine_diff_density_min -0.832
_refine_diff_density_rms 0.062
_refine_ls_abs_structure_details
;
 Flack x determined using 1632 quotients [(I+)-(I-)]/[(I+)+(I-)]
 (Parsons, Flack and Wagner, Acta Cryst. B69 (2013) 249-259).
;
_refine_ls_abs_structure_Flack -0.008(8)
_refine_ls_extinction_coef 0.0026(3)
_refine_ls_extinction_expression Fc^*^=kFc[1+0.001xFc^2^\l^3^/sin(2\q)]^-1/4^
_refine_ls_extinction_method 'SHELXL-2016/6 (Sheldrick 2016)'
_refine_ls_goodness_of_fit_ref 1.036
_refine_ls_hydrogen_treatment constr
_refine_ls_matrix_type full
_refine_ls_number_parameters 300
_refine_ls_number_reflns 4171
_refine_ls_number_restraints 0
_refine_ls_restrained_S_all 1.036
_refine_ls_R_factor_all 0.0499
_refine_ls_R_factor_gt 0.0488
_refine_ls_shift/su_max 0.000
_refine_ls_shift/su_mean 0.000
_refine_ls_structure_factor_coef Fsqd
_refine_ls_weighting_details 'w=1/[\s^2^(Fo^2^)+(0.0640P)^2^+2.4123P] where P=(Fo^2^+2Fc^2^)/3'
_refine_ls_weighting_scheme calc
_refine_ls_wR_factor_gt 0.1277
_refine_ls_wR_factor_ref 0.1286
_reflns_Friedel_coverage 0.734
_reflns_Friedel_fraction_full 0.999
_reflns_Friedel_fraction_max 0.999
_reflns_number_gt 4040
_reflns_number_total 4171
_reflns_threshold_expression 'I > 2\s(I)'
_cod_data_source_file d1ob00115a2.cif
_cod_data_source_block exp_334
_cod_depositor_comments 'Adding full bibliography for 7157989.cif.'
_cod_database_code 7157989
_shelx_shelxl_version_number 2016/6
_shelx_space_group_comment
;
The symmetry employed for this shelxl refinement is uniquely defined
by the following loop, which should always be used as a source of
symmetry information in preference to the above space-group names.
They are only intended as comments.
;
_shelx_estimated_absorpt_t_max 0.373
_shelx_estimated_absorpt_t_min 0.313
_reflns_odcompleteness_completeness 99.88
_reflns_odcompleteness_iscentric 1
_reflns_odcompleteness_theta 66.97
_olex2_refinement_description
;
1. Fixed Uiso
 At 1.2 times of:
  All C(H) groups, All N(H) groups
 At 1.5 times of:
  All C(H,H,H) groups
2.a Ternary CH refined with riding coordinates:
 C9(H9)
2.b Aromatic/amide H refined with riding coordinates:
 N2(H2), C2(H2A), C3(H3), C4(H4), C5(H5), C11(H11), C13(H13), C14(H14),
 C15(H15), C16(H16), C17(H17), C19(H19), C20(H20), C22(H22), C23(H23)
2.c Idealised Me refined as rotating group:
 C25(H25A,H25B,H25C)
;
_olex2_submission_special_instructions 'No special instructions were received'
_oxdiff_exptl_absorpt_empirical_details
;
Empirical correction (ABSPACK) includes:
- Absorption correction using spherical harmonics
- Frame scaling
;
_oxdiff_exptl_absorpt_empirical_full_max 2.305
_oxdiff_exptl_absorpt_empirical_full_min 0.538

loop_
_space_group_symop_operation_xyz
'x, y, z'
'-x+1/2, -y, z+1/2'
'-x, y+1/2, -z+1/2'
'x+1/2, -y+1/2, -z'

loop_
_atom_site_label
_atom_site_type_symbol
_atom_site_fract_x
_atom_site_fract_y
_atom_site_fract_z
_atom_site_U_iso_or_equiv
_atom_site_adp_type
_atom_site_occupancy
_atom_site_site_symmetry_order
_atom_site_calc_flag
_atom_site_refinement_flags_posn
_atom_site_refinement_flags_adp
_atom_site_refinement_flags_occupancy
_atom_site_disorder_assembly
_atom_site_disorder_group
Br1 Br 0.0023(2) 0.48513(5) 0.39413(4) 0.1070(5) Uani 1 1 d . . . . .
S1 S 0.4010(2) 0.14004(6) 0.85218(8) 0.0498(4) Uani 1 1 d . . . . .
O1 O 0.2832(8) 0.1191(2) 0.9113(3) 0.0732(13) Uani 1 1 d . . . . .
O2 O 0.4420(8) 0.0837(2) 0.8018(3) 0.0792(15) Uani 1 1 d . . . . .
O3 O -0.0556(6) 0.4502(2) 0.7883(2) 0.0597(11) Uani 1 1 d . . . . .
O4 O 0.1348(6) 0.53906(18) 0.7462(2) 0.0540(10) Uani 1 1 d . . . . .
N1 N 0.3063(6) 0.20958(19) 0.8101(2) 0.0391(9) Uani 1 1 d . . . . .
N2 N 0.4164(5) 0.43859(19) 0.7196(2) 0.0348(8) Uani 1 1 d . . . . .
H2 H 0.477975 0.475797 0.702595 0.042 Uiso 1 1 calc R . . . .
C1 C 0.6084(7) 0.2558(3) 0.8575(3) 0.0389(10) Uani 1 1 d . . . . .
C2 C 0.7503(9) 0.3051(3) 0.8806(3) 0.0553(14) Uani 1 1 d . . . . .
H2A H 0.745898 0.353816 0.866581 0.066 Uiso 1 1 calc R . . . .
C3 C 0.8992(10) 0.2803(5) 0.9251(4) 0.0709(18) Uani 1 1 d . . . . .
H3 H 0.994749 0.313121 0.940944 0.085 Uiso 1 1 calc R . . . .
C4 C 0.9091(11) 0.2085(5) 0.9463(4) 0.073(2) Uani 1 1 d . . . . .
H4 H 1.011444 0.193137 0.975565 0.087 Uiso 1 1 calc R . . . .
C5 C 0.7645(10) 0.1586(4) 0.9237(4) 0.0653(17) Uani 1 1 d . . . . .
H5 H 0.768193 0.109760 0.937399 0.078 Uiso 1 1 calc R . . . .
C6 C 0.6185(8) 0.1845(3) 0.8809(3) 0.0472(12) Uani 1 1 d . . . . .
C7 C 0.4258(7) 0.2663(2) 0.8125(2) 0.0336(9) Uani 1 1 d . . . . .
C8 C 0.3809(7) 0.3299(2) 0.7730(2) 0.0331(9) Uani 1 1 d . . . . .
C9 C 0.1914(7) 0.3391(2) 0.7300(2) 0.0304(9) Uani 1 1 d . . . . .
H9 H 0.076223 0.333598 0.761050 0.036 Uiso 1 1 calc R . . . .
C10 C 0.2079(7) 0.4218(2) 0.7056(2) 0.0316(9) Uani 1 1 d . . . . .
C11 C 0.4995(7) 0.3892(2) 0.7618(2) 0.0336(9) Uani 1 1 d . . . . .
H11 H 0.624971 0.394562 0.781567 0.040 Uiso 1 1 calc R . . . .
C12 C 0.1727(8) 0.2862(2) 0.6693(2) 0.0372(10) Uani 1 1 d . . . . .
C13 C 0.3367(9) 0.2545(3) 0.6381(3) 0.0500(13) Uani 1 1 d . . . . .
H13 H 0.462655 0.263650 0.656008 0.060 Uiso 1 1 calc R . . . .
C14 C 0.3147(13) 0.2086(3) 0.5796(3) 0.0667(18) Uani 1 1 d . . . . .
H14 H 0.426096 0.187621 0.558890 0.080 Uiso 1 1 calc R . . . .
C15 C 0.1315(16) 0.1946(4) 0.5531(3) 0.077(2) Uani 1 1 d . . . . .
H15 H 0.117489 0.164337 0.514137 0.093 Uiso 1 1 calc R . . . .
C16 C -0.0311(13) 0.2249(4) 0.5835(4) 0.073(2) Uani 1 1 d . . . . .
H16 H -0.156171 0.215135 0.565048 0.088 Uiso 1 1 calc R . . . .
C17 C -0.0138(9) 0.2705(3) 0.6419(3) 0.0509(13) Uani 1 1 d . . . . .
H17 H -0.126824 0.290309 0.662495 0.061 Uiso 1 1 calc R . . . .
C18 C 0.1554(7) 0.4375(2) 0.6290(2) 0.0341(10) Uani 1 1 d . . . . .
C19 C 0.2997(9) 0.4324(3) 0.5776(3) 0.0497(13) Uani 1 1 d . . . . .
H19 H 0.428209 0.419120 0.590092 0.060 Uiso 1 1 calc R . . . .
C20 C 0.2559(11) 0.4469(3) 0.5075(3) 0.0625(17) Uani 1 1 d . . . . .
H20 H 0.353966 0.444014 0.473148 0.075 Uiso 1 1 calc R . . . .
C21 C 0.0647(11) 0.4655(3) 0.4901(3) 0.0588(16) Uani 1 1 d . . . . .
C22 C -0.0788(10) 0.4717(3) 0.5387(3) 0.0559(14) Uani 1 1 d . . . . .
H22 H -0.206555 0.485415 0.525779 0.067 Uiso 1 1 calc R . . . .
C23 C -0.0337(8) 0.4571(3) 0.6093(3) 0.0482(12) Uani 1 1 d . . . . .
H23 H -0.132750 0.460724 0.643177 0.058 Uiso 1 1 calc R . . . .
C24 C 0.0782(7) 0.4705(2) 0.7525(2) 0.0344(10) Uani 1 1 d . . . . .
C25 C 0.0304(12) 0.5941(3) 0.7869(4) 0.074(2) Uani 1 1 d . . . . .
H25A H -0.098385 0.602310 0.766803 0.111 Uiso 1 1 calc GR . . . .
H25B H 0.104711 0.638858 0.786438 0.111 Uiso 1 1 calc GR . . . .
H25C H 0.015741 0.577445 0.834521 0.111 Uiso 1 1 calc GR . . . .

loop_
_atom_site_aniso_label
_atom_site_aniso_U_11
_atom_site_aniso_U_22
_atom_site_aniso_U_33
_atom_site_aniso_U_23
_atom_site_aniso_U_13
_atom_site_aniso_U_12
Br1 0.1744(11) 0.1006(7) 0.0460(4) 0.0232(4) -0.0147(5) 0.0268(7)
S1 0.0559(7) 0.0217(5) 0.0718(9) 0.0076(5) -0.0013(7) 0.0070(5)
O1 0.078(3) 0.051(2) 0.090(3) 0.032(2) 0.009(3) -0.004(2)
O2 0.093(3) 0.0319(19) 0.113(4) -0.022(2) -0.021(3) 0.022(2)
O3 0.060(2) 0.046(2) 0.073(3) -0.0031(18) 0.028(2) -0.0004(18)
O4 0.068(2) 0.0280(16) 0.066(2) -0.0102(16) 0.0123(19) 0.0017(16)
N1 0.044(2) 0.0197(17) 0.053(2) 0.0030(17) -0.0018(19) 0.0006(16)
N2 0.0346(18) 0.0237(16) 0.046(2) 0.0057(15) -0.0013(16) -0.0038(15)
C1 0.042(2) 0.036(2) 0.038(2) 0.0023(19) 0.003(2) 0.0026(19)
C2 0.057(3) 0.057(3) 0.052(3) 0.004(3) -0.015(3) -0.010(3)
C3 0.055(3) 0.097(5) 0.061(4) 0.006(4) -0.017(3) -0.010(4)
C4 0.059(4) 0.098(5) 0.061(4) 0.008(4) -0.014(3) 0.026(4)
C5 0.076(4) 0.055(4) 0.065(4) 0.007(3) -0.008(3) 0.024(3)
C6 0.049(3) 0.040(3) 0.052(3) 0.005(2) 0.002(2) 0.014(2)
C7 0.039(2) 0.024(2) 0.037(2) -0.0016(17) -0.0005(19) 0.0033(18)
C8 0.040(2) 0.0229(19) 0.037(2) -0.0031(17) -0.0044(19) -0.0026(17)
C9 0.034(2) 0.0207(18) 0.037(2) 0.0005(17) -0.0007(18) -0.0034(16)
C10 0.037(2) 0.0198(19) 0.038(2) 0.0009(16) -0.0031(19) -0.0030(17)
C11 0.0326(19) 0.0280(19) 0.040(2) -0.0072(17) -0.0028(19) 0.0016(17)
C12 0.050(3) 0.0222(19) 0.039(2) 0.0010(18) -0.008(2) -0.0093(19)
C13 0.062(3) 0.036(2) 0.051(3) -0.010(2) 0.002(3) -0.002(2)
C14 0.105(5) 0.043(3) 0.052(3) -0.014(3) 0.015(4) -0.005(3)
C15 0.137(7) 0.050(3) 0.045(3) -0.007(3) -0.014(4) -0.034(4)
C16 0.100(6) 0.057(4) 0.063(4) 0.008(3) -0.037(4) -0.034(4)
C17 0.060(3) 0.039(3) 0.054(3) 0.006(2) -0.018(3) -0.016(2)
C18 0.044(2) 0.0200(18) 0.038(2) -0.0016(17) -0.0021(19) 0.0034(17)
C19 0.056(3) 0.051(3) 0.042(3) 0.006(2) 0.011(2) 0.012(3)
C20 0.096(5) 0.055(3) 0.037(3) 0.005(3) 0.010(3) 0.017(3)
C21 0.101(5) 0.035(3) 0.040(3) 0.005(2) -0.003(3) 0.013(3)
C22 0.065(3) 0.050(3) 0.052(3) 0.003(2) -0.015(3) 0.011(3)
C23 0.054(3) 0.047(3) 0.043(3) -0.001(2) -0.003(2) 0.009(2)
C24 0.038(2) 0.026(2) 0.040(2) -0.0028(17) -0.008(2) -0.0022(18)
C25 0.092(5) 0.042(3) 0.088(5) -0.031(3) -0.004(4) 0.025(3)

loop_
_atom_type_symbol
_atom_type_description
_atom_type_scat_dispersion_real
_atom_type_scat_dispersion_imag
_atom_type_scat_source
C C 0.0181 0.0091 'International Tables Vol C Tables 4.2.6.8 and 6.1.1.4'
H H 0.0000 0.0000 'International Tables Vol C Tables 4.2.6.8 and 6.1.1.4'
Br Br -0.6763 1.2805 'International Tables Vol C Tables 4.2.6.8 and 6.1.1.4'
N N 0.0311 0.0180 'International Tables Vol C Tables 4.2.6.8 and 6.1.1.4'
O O 0.0492 0.0322 'International Tables Vol C Tables 4.2.6.8 and 6.1.1.4'
S S 0.3331 0.5567 'International Tables Vol C Tables 4.2.6.8 and 6.1.1.4'

loop_
_geom_angle_atom_site_label_1
_geom_angle_atom_site_label_2
_geom_angle_atom_site_label_3
_geom_angle
_geom_angle_site_symmetry_1
_geom_angle_site_symmetry_3
_geom_angle_publ_flag
O1 S1 O2 116.1(3) . . ?
O1 S1 N1 112.2(3) . . ?
O1 S1 C6 109.9(3) . . ?
O2 S1 N1 107.9(3) . . ?
O2 S1 C6 112.2(3) . . ?
N1 S1 C6 96.7(2) . . ?
C24 O4 C25 118.1(5) . . ?
C7 N1 S1 111.0(3) . . ?
C10 N2 H2 124.1 . . ?
C11 N2 H2 124.1 . . ?
C11 N2 C10 111.8(4) . . ?
C2 C1 C7 131.2(4) . . ?
C6 C1 C2 118.7(5) . . ?
C6 C1 C7 110.0(4) . . ?
C1 C2 H2A 120.7 . . ?
C1 C2 C3 118.6(6) . . ?
C3 C2 H2A 120.7 . . ?
C2 C3 H3 119.1 . . ?
C4 C3 C2 121.7(7) . . ?
C4 C3 H3 119.1 . . ?
C3 C4 H4 120.0 . . ?
C3 C4 C5 119.9(6) . . ?
C5 C4 H4 120.0 . . ?
C4 C5 H5 121.4 . . ?
C6 C5 C4 117.2(6) . . ?
C6 C5 H5 121.4 . . ?
C1 C6 S1 107.2(4) . . ?
C5 C6 S1 128.7(5) . . ?
C5 C6 C1 123.9(6) . . ?
N1 C7 C1 114.8(4) . . ?
N1 C7 C8 119.9(4) . . ?
C8 C7 C1 125.3(4) . . ?
C7 C8 C9 123.5(4) . . ?
C11 C8 C7 127.6(4) . . ?
C11 C8 C9 108.6(4) . . ?
C8 C9 H9 109.2 . . ?
C8 C9 C10 101.7(3) . . ?
C10 C9 H9 109.2 . . ?
C12 C9 C8 114.2(4) . . ?
C12 C9 H9 109.2 . . ?
C12 C9 C10 113.1(4) . . ?
N2 C10 C9 102.3(3) . . ?
N2 C10 C18 110.9(4) . . ?
N2 C10 C24 108.7(3) . . ?
C18 C10 C9 116.2(3) . . ?
C18 C10 C24 108.3(3) . . ?
C24 C10 C9 110.1(4) . . ?
N2 C11 C8 112.8(4) . . ?
N2 C11 H11 123.6 . . ?
C8 C11 H11 123.6 . . ?
C13 C12 C9 122.0(4) . . ?
C13 C12 C17 118.3(5) . . ?
C17 C12 C9 119.6(5) . . ?
C12 C13 H13 119.7 . . ?
C12 C13 C14 120.5(6) . . ?
C14 C13 H13 119.7 . . ?
C13 C14 H14 119.9 . . ?
C15 C14 C13 120.2(7) . . ?
C15 C14 H14 119.9 . . ?
C14 C15 H15 120.0 . . ?
C16 C15 C14 119.9(6) . . ?
C16 C15 H15 120.0 . . ?
C15 C16 H16 119.4 . . ?
C15 C16 C17 121.1(7) . . ?
C17 C16 H16 119.4 . . ?
C12 C17 C16 119.9(6) . . ?
C12 C17 H17 120.1 . . ?
C16 C17 H17 120.1 . . ?
C19 C18 C10 120.0(4) . . ?
C23 C18 C10 121.5(4) . . ?
C23 C18 C19 118.5(5) . . ?
C18 C19 H19 119.5 . . ?
C18 C19 C20 121.1(6) . . ?
C20 C19 H19 119.5 . . ?
C19 C20 H20 120.8 . . ?
C21 C20 C19 118.5(6) . . ?
C21 C20 H20 120.8 . . ?
C20 C21 Br1 118.9(5) . . ?
C22 C21 Br1 119.0(5) . . ?
C22 C21 C20 122.0(5) . . ?
C21 C22 H22 120.4 . . ?
C21 C22 C23 119.2(6) . . ?
C23 C22 H22 120.4 . . ?
C18 C23 C22 120.7(5) . . ?
C18 C23 H23 119.7 . . ?
C22 C23 H23 119.7 . . ?
O3 C24 O4 124.6(4) . . ?
O3 C24 C10 125.8(4) . . ?
O4 C24 C10 109.6(4) . . ?
O4 C25 H25A 109.5 . . ?
O4 C25 H25B 109.5 . . ?
O4 C25 H25C 109.5 . . ?
H25A C25 H25B 109.5 . . ?
H25A C25 H25C 109.5 . . ?
H25B C25 H25C 109.5 . . ?

loop_
_geom_bond_atom_site_label_1
_geom_bond_atom_site_label_2
_geom_bond_distance
_geom_bond_site_symmetry_2
_geom_bond_publ_flag
Br1 C21 1.908(6) . ?
S1 O1 1.429(5) . ?
S1 O2 1.434(5) . ?
S1 N1 1.632(4) . ?
S1 C6 1.762(6) . ?
O3 C24 1.189(6) . ?
O4 C24 1.316(6) . ?
O4 C25 1.452(7) . ?
N1 C7 1.313(6) . ?
N2 H2 0.8600 . ?
N2 C10 1.462(6) . ?
N2 C11 1.333(6) . ?
C1 C2 1.385(8) . ?
C1 C6 1.380(7) . ?
C1 C7 1.511(7) . ?
C2 H2A 0.9300 . ?
C2 C3 1.388(9) . ?
C3 H3 0.9300 . ?
C3 C4 1.375(11) . ?
C4 H4 0.9300 . ?
C4 C5 1.403(11) . ?
C5 H5 0.9300 . ?
C5 C6 1.362(8) . ?
C7 C8 1.419(6) . ?
C8 C9 1.525(6) . ?
C8 C11 1.363(6) . ?
C9 H9 0.9800 . ?
C9 C10 1.587(6) . ?
C9 C12 1.513(6) . ?
C10 C18 1.529(6) . ?
C10 C24 1.533(6) . ?
C11 H11 0.9300 . ?
C12 C13 1.381(8) . ?
C12 C17 1.390(8) . ?
C13 H13 0.9300 . ?
C13 C14 1.401(8) . ?
C14 H14 0.9300 . ?
C14 C15 1.357(12) . ?
C15 H15 0.9300 . ?
C15 C16 1.357(12) . ?
C16 H16 0.9300 . ?
C16 C17 1.393(9) . ?
C17 H17 0.9300 . ?
C18 C19 1.381(7) . ?
C18 C23 1.375(7) . ?
C19 H19 0.9300 . ?
C19 C20 1.392(8) . ?
C20 H20 0.9300 . ?
C20 C21 1.372(10) . ?
C21 C22 1.343(10) . ?
C22 H22 0.9300 . ?
C22 C23 1.402(8) . ?
C23 H23 0.9300 . ?
C25 H25A 0.9600 . ?
C25 H25B 0.9600 . ?
C25 H25C 0.9600 . ?
